data_4068454
loop_
_publ_author_name
'Clark, George R.'
'O&#x2019;Neale, Tamsin R.'
'Roper, Warren R.'
'Tonei, Deborah M.'
'Wright, L. James'

_publ_section_title
;
 Stable Cationic and Neutral Ruthenabenzenes
;
_journal_issue 2
_journal_name_full Organometallics
_journal_page_first 567
_journal_paper_doi 10.1021/om800857k
_journal_volume 28
_journal_year 2009
_chemical_formula_moiety 'C31 H28 Cl O7 P Ru'
_chemical_formula_sum 'C31 H28 Cl O7 P Ru'
_chemical_formula_weight 680.02
_chemical_name_systematic
;
 ?
;
_space_group_IT_number 2
_symmetry_cell_setting triclinic
_symmetry_space_group_name_Hall '-P 1'
_symmetry_space_group_name_H-M 'P -1'
_atom_sites_solution_hydrogens geom
_atom_sites_solution_primary direct
_atom_sites_solution_secondary difmap
_audit_creation_method SHELXL-97
_cell_angle_alpha 77.438(1)
_cell_angle_beta 86.789(1)
_cell_angle_gamma 69.645(1)
_cell_formula_units_Z 2
_cell_length_a 10.4447(2)
_cell_length_b 10.9505(1)
_cell_length_c 13.7417(2)
_cell_measurement_reflns_used 5816
_cell_measurement_temperature 85(2)
_cell_measurement_theta_max 25.73
_cell_measurement_theta_min 1.52
_cell_volume 1437.95(4)
_computing_cell_refinement 'SMART (Siemens, 1995)'
_computing_data_collection 'SADABS (Sheldrick, 1997)'
_computing_data_reduction 'SAINT (Siemens, 1995)'
_computing_molecular_graphics 'Ortep-III (Burnett & Johnson, 1996)'
_computing_publication_material 'SHELXTL (Siemens, 1995)'
_computing_structure_refinement 'SHELXL97 (Sheldrick, 1997)'
_computing_structure_solution 'SHELXS97 (Sheldrick, 1997)'
_diffrn_ambient_temperature 85(2)
_diffrn_measured_fraction_theta_full 0.993
_diffrn_measured_fraction_theta_max 0.993
_diffrn_measurement_device_type 'Siemens SMART CCD'
_diffrn_measurement_method 'Area detector \w scans'
_diffrn_radiation_monochromator graphite
_diffrn_radiation_source 'fine-focus sealed tube'
_diffrn_radiation_type MoK\a
_diffrn_radiation_wavelength 0.71073
_diffrn_reflns_av_R_equivalents 0.0156
_diffrn_reflns_av_sigmaI/netI 0.0210
_diffrn_reflns_limit_h_max 12
_diffrn_reflns_limit_h_min -12
_diffrn_reflns_limit_k_max 13
_diffrn_reflns_limit_k_min -13
_diffrn_reflns_limit_l_max 16
_diffrn_reflns_limit_l_min -16
_diffrn_reflns_number 11854
_diffrn_reflns_theta_full 25.73
_diffrn_reflns_theta_max 25.73
_diffrn_reflns_theta_min 1.52
_diffrn_standards_decay_% <2%
_diffrn_standards_number 0
_exptl_absorpt_coefficient_mu 0.741
_exptl_absorpt_correction_T_max 0.921053
_exptl_absorpt_correction_T_min 0.800623
_exptl_absorpt_correction_type multi-scan
_exptl_absorpt_process_details 'SADABS; Sheldrick, 1997'
_exptl_crystal_colour brown
_exptl_crystal_density_diffrn 1.571
_exptl_crystal_density_method 'not measured'
_exptl_crystal_description blocks
_exptl_crystal_F_000 692
_exptl_crystal_size_max 0.34
_exptl_crystal_size_mid 0.32
_exptl_crystal_size_min 0.28
_refine_diff_density_max 0.804
_refine_diff_density_min -0.334
_refine_diff_density_rms 0.056
_refine_ls_extinction_method none
_refine_ls_goodness_of_fit_ref 1.032
_refine_ls_hydrogen_treatment riding
_refine_ls_matrix_type full
_refine_ls_number_parameters 373
_refine_ls_number_reflns 5466
_refine_ls_number_restraints 0
_refine_ls_restrained_S_all 1.032
_refine_ls_R_factor_all 0.0228
_refine_ls_R_factor_gt 0.0206
_refine_ls_shift/su_max 0.001
_refine_ls_shift/su_mean 0.000
_refine_ls_structure_factor_coef Fsqd
_refine_ls_weighting_details 'calc w=1/[\s^2^(Fo^2^)+(0.0325P)^2^+0.7337P] where P=(Fo^2^+2Fc^2^)/3'
_refine_ls_weighting_scheme calc
_refine_ls_wR_factor_gt 0.0553
_refine_ls_wR_factor_ref 0.0562
_reflns_number_gt 5079
_reflns_number_total 5466
_reflns_threshold_expression I>2\s(I)
_cod_data_source_file om800857k_si_001.cif
_cod_data_source_block Cpd4
_cod_depositor_comments
;
The following automatic conversions were performed:

'_symmetry_cell_setting' value 'Triclinic' changed to 'triclinic'
according to /home/saulius/struct/CIF-dictionaries/cif_core.dic
dictionary named 'cif_core.dic' version 2.4.2 from
2011-04-26.

'_geom_bond_publ_flag' value 'Y' changed to 'y'
according to /home/saulius/struct/CIF-dictionaries/cif_core.dic
dictionary named 'cif_core.dic' version 2.4.2 from 2011-04-26 (13
times).

'_geom_bond_publ_flag' value 'N' changed to 'n' according to
/home/saulius/struct/CIF-dictionaries/cif_core.dic dictionary named
'cif_core.dic' version 2.4.2 from 2011-04-26 (63
times).

'_geom_angle_publ_flag' value 'N' changed to 'n' according
to /home/saulius/struct/CIF-dictionaries/cif_core.dic dictionary
named 'cif_core.dic' version 2.4.2 from 2011-04-26 (155 times).

Automatic conversion script
Id: cif_fix_values 1715 2011-07-08 13:25:40Z adriana 
;
_cod_original_sg_symbol_H-M P-1
_cod_database_code 4068454

loop_
_symmetry_equiv_pos_as_xyz
'x, y, z'
'-x, -y, -z'

loop_
_atom_site_label
_atom_site_type_symbol
_atom_site_fract_x
_atom_site_fract_y
_atom_site_fract_z
_atom_site_U_iso_or_equiv
_atom_site_adp_type
_atom_site_occupancy
_atom_site_symmetry_multiplicity
_atom_site_calc_flag
_atom_site_refinement_flags
Ru Ru 0.175168(13) 0.345274(12) 0.277648(9) 0.01124(5) Uani 1 1 d .
Cl Cl 0.41903(4) 0.26539(4) 0.29102(3) 0.01784(9) Uani 1 1 d .
P P 0.18796(4) 0.14165(4) 0.24507(3) 0.01239(9) Uani 1 1 d .
O1 O 0.19691(14) 0.77486(13) 0.07262(11) 0.0282(3) Uani 1 1 d .
O2 O 0.36758(14) 0.69214(13) -0.02615(10) 0.0245(3) Uani 1 1 d .
O3 O 0.32761(13) 0.62606(14) 0.28771(10) 0.0238(3) Uani 1 1 d .
O4 O 0.16506(14) 0.61732(14) 0.40079(10) 0.0254(3) Uani 1 1 d .
O5 O -0.15792(13) 0.41715(14) 0.11002(10) 0.0240(3) Uani 1 1 d .
O6 O -0.22898(12) 0.48302(13) 0.25424(10) 0.0215(3) Uani 1 1 d .
O7 O 0.13131(14) 0.27368(14) 0.49677(10) 0.0264(3) Uani 1 1 d .
C1 C 0.09179(17) 0.47650(17) 0.12467(13) 0.0154(3) Uani 1 1 d .
H1 H 0.0957 0.4453 0.0664 0.019 Uiso 1 1 calc R
C2 C -0.01413(17) 0.48452(16) 0.19721(13) 0.0153(3) Uani 1 1 d .
C3 C 0.01797(17) 0.53944(16) 0.27426(13) 0.0155(3) Uani 1 1 d .
H3 H -0.0341 0.5576 0.3299 0.019 Uiso 1 1 calc R
C4 C 0.14430(17) 0.56132(16) 0.25025(13) 0.0150(3) Uani 1 1 d .
C5 C 0.18760(17) 0.52322(16) 0.15603(12) 0.0150(3) Uani 1 1 d .
C6 C 0.31056(18) 0.53535(18) 0.09865(13) 0.0172(3) Uani 1 1 d .
H6A H 0.3297 0.4819 0.0483 0.021 Uiso 1 1 calc R
H6B H 0.3895 0.5031 0.1433 0.021 Uiso 1 1 calc R
C7 C 0.2826(2) 0.68161(19) 0.04916(13) 0.0209(4) Uani 1 1 d .
C8 C 0.3345(2) 0.8266(2) -0.08571(16) 0.0307(5) Uani 1 1 d .
H8A H 0.2408 0.8597 -0.1080 0.046 Uiso 1 1 calc R
H8B H 0.3926 0.8257 -0.1424 0.046 Uiso 1 1 calc R
H8C H 0.3484 0.8833 -0.0461 0.046 Uiso 1 1 calc R
C9 C 0.22342(18) 0.60549(17) 0.31241(13) 0.0171(4) Uani 1 1 d .
C10 C 0.2363(3) 0.6602(3) 0.46651(17) 0.0382(5) Uani 1 1 d .
H10A H 0.3304 0.6032 0.4734 0.057 Uiso 1 1 calc R
H10B H 0.1950 0.6555 0.5308 0.057 Uiso 1 1 calc R
H10C H 0.2309 0.7503 0.4390 0.057 Uiso 1 1 calc R
C11 C -0.13914(18) 0.45698(17) 0.18124(13) 0.0176(4) Uani 1 1 d .
C12 C -0.35537(19) 0.4595(2) 0.24063(17) 0.0291(4) Uani 1 1 d .
H12A H -0.4001 0.5153 0.1794 0.044 Uiso 1 1 calc R
H12B H -0.4144 0.4799 0.2954 0.044 Uiso 1 1 calc R
H12C H -0.3348 0.3677 0.2381 0.044 Uiso 1 1 calc R
C13 C 0.15134(17) 0.29247(17) 0.41451(13) 0.0164(3) Uani 1 1 d .
C21 C 0.33338(17) -0.00376(17) 0.30132(13) 0.0153(3) Uani 1 1 d .
C22 C 0.41161(19) -0.09697(18) 0.24778(14) 0.0202(4) Uani 1 1 d .
H22 H 0.3917 -0.0859 0.1806 0.024 Uiso 1 1 calc R
C23 C 0.52001(19) -0.20721(19) 0.29462(15) 0.0238(4) Uani 1 1 d .
H23 H 0.5722 -0.2692 0.2584 0.029 Uiso 1 1 calc R
C24 C 0.55022(19) -0.22483(18) 0.39418(15) 0.0237(4) Uani 1 1 d .
H24 H 0.6232 -0.2980 0.4248 0.028 Uiso 1 1 calc R
C25 C 0.4714(2) -0.13303(19) 0.44865(14) 0.0245(4) Uani 1 1 d .
H25 H 0.4909 -0.1453 0.5160 0.029 Uiso 1 1 calc R
C26 C 0.36382(19) -0.02313(18) 0.40244(13) 0.0204(4) Uani 1 1 d .
H26 H 0.3114 0.0382 0.4391 0.024 Uiso 1 1 calc R
C31 C 0.20490(17) 0.15147(16) 0.11105(12) 0.0147(3) Uani 1 1 d .
C32 C 0.32188(19) 0.17248(19) 0.06748(14) 0.0209(4) Uani 1 1 d .
H32 H 0.3897 0.1748 0.1074 0.025 Uiso 1 1 calc R
C33 C 0.3370(2) 0.18980(19) -0.03490(14) 0.0227(4) Uani 1 1 d .
H33 H 0.4154 0.2028 -0.0635 0.027 Uiso 1 1 calc R
C34 C 0.2353(2) 0.18780(19) -0.09486(13) 0.0225(4) Uani 1 1 d .
H34 H 0.2455 0.1994 -0.1636 0.027 Uiso 1 1 calc R
C35 C 0.1189(2) 0.1684(2) -0.05214(14) 0.0257(4) Uani 1 1 d .
H35 H 0.0507 0.1674 -0.0924 0.031 Uiso 1 1 calc R
C36 C 0.10312(18) 0.15061(19) 0.05051(13) 0.0207(4) Uani 1 1 d .
H36 H 0.0244 0.1381 0.0787 0.025 Uiso 1 1 calc R
C41 C 0.04426(17) 0.08379(17) 0.28029(12) 0.0141(3) Uani 1 1 d .
C42 C -0.06652(19) 0.15698(18) 0.32937(13) 0.0187(4) Uani 1 1 d .
H42 H -0.0677 0.2364 0.3440 0.022 Uiso 1 1 calc R
C43 C -0.1755(2) 0.11228(19) 0.35671(14) 0.0229(4) Uani 1 1 d .
H43 H -0.2493 0.1621 0.3891 0.027 Uiso 1 1 calc R
C44 C -0.17449(19) -0.00605(19) 0.33587(13) 0.0209(4) Uani 1 1 d .
H44 H -0.2478 -0.0354 0.3535 0.025 Uiso 1 1 calc R
C45 C -0.06299(19) -0.08087(18) 0.28834(14) 0.0202(4) Uani 1 1 d .
H45 H -0.0614 -0.1612 0.2753 0.024 Uiso 1 1 calc R
C46 C 0.04541(18) -0.03698(17) 0.26039(13) 0.0176(3) Uani 1 1 d .
H46 H 0.1192 -0.0875 0.2284 0.021 Uiso 1 1 calc R

loop_
_atom_site_aniso_label
_atom_site_aniso_U_11
_atom_site_aniso_U_22
_atom_site_aniso_U_33
_atom_site_aniso_U_23
_atom_site_aniso_U_13
_atom_site_aniso_U_12
Ru 0.01090(8) 0.01182(8) 0.01139(8) -0.00173(5) -0.00001(5) -0.00479(5)
Cl 0.0134(2) 0.0202(2) 0.0188(2) -0.00096(16) -0.00154(15) -0.00594(16)
P 0.0126(2) 0.0130(2) 0.0117(2) -0.00277(16) 0.00088(15) -0.00461(16)
O1 0.0241(7) 0.0214(7) 0.0351(8) -0.0002(6) 0.0055(6) -0.0070(6)
O2 0.0225(7) 0.0252(7) 0.0250(7) -0.0016(6) 0.0058(5) -0.0104(6)
O3 0.0202(7) 0.0289(7) 0.0293(7) -0.0108(6) 0.0032(5) -0.0147(6)
O4 0.0267(7) 0.0341(8) 0.0260(7) -0.0169(6) 0.0063(6) -0.0180(6)
O5 0.0221(7) 0.0319(7) 0.0231(7) -0.0061(6) -0.0031(5) -0.0146(6)
O6 0.0126(6) 0.0239(7) 0.0309(7) -0.0084(6) 0.0025(5) -0.0086(5)
O7 0.0298(8) 0.0283(7) 0.0191(7) -0.0024(6) 0.0035(6) -0.0095(6)
C1 0.0146(8) 0.0151(8) 0.0150(8) 0.0006(7) -0.0030(6) -0.0048(7)
C2 0.0127(8) 0.0129(8) 0.0189(8) -0.0005(7) -0.0025(6) -0.0041(6)
C3 0.0133(8) 0.0124(8) 0.0190(8) -0.0015(7) -0.0002(6) -0.0034(6)
C4 0.0138(8) 0.0110(8) 0.0195(8) -0.0013(7) -0.0004(6) -0.0043(6)
C5 0.0150(8) 0.0128(8) 0.0153(8) 0.0016(6) -0.0009(6) -0.0050(7)
C6 0.0144(8) 0.0213(9) 0.0159(8) -0.0016(7) 0.0006(6) -0.0078(7)
C7 0.0263(10) 0.0278(10) 0.0162(8) -0.0042(7) 0.0020(7) -0.0191(8)
C8 0.0274(11) 0.0304(11) 0.0302(11) 0.0059(9) 0.0032(8) -0.0126(9)
C9 0.0159(9) 0.0128(8) 0.0231(9) -0.0050(7) 0.0001(7) -0.0046(7)
C10 0.0451(14) 0.0555(15) 0.0326(12) -0.0270(11) 0.0059(10) -0.0305(12)
C11 0.0141(8) 0.0151(8) 0.0219(9) 0.0003(7) -0.0025(7) -0.0048(7)
C12 0.0130(9) 0.0340(11) 0.0455(12) -0.0117(10) 0.0024(8) -0.0129(8)
C13 0.0134(8) 0.0129(8) 0.0236(10) -0.0054(7) -0.0008(7) -0.0043(7)
C21 0.0143(8) 0.0136(8) 0.0179(8) -0.0013(7) -0.0001(6) -0.0059(7)
C22 0.0200(9) 0.0196(9) 0.0191(9) -0.0041(7) 0.0013(7) -0.0046(7)
C23 0.0201(9) 0.0179(9) 0.0309(10) -0.0057(8) 0.0045(8) -0.0037(7)
C24 0.0163(9) 0.0165(9) 0.0346(11) 0.0034(8) -0.0058(8) -0.0056(7)
C25 0.0288(10) 0.0226(9) 0.0211(9) 0.0019(8) -0.0079(8) -0.0104(8)
C26 0.0244(10) 0.0170(9) 0.0182(9) -0.0033(7) -0.0014(7) -0.0052(7)
C31 0.0167(8) 0.0127(8) 0.0129(8) -0.0021(6) 0.0007(6) -0.0033(7)
C32 0.0200(9) 0.0279(10) 0.0185(9) -0.0082(8) 0.0023(7) -0.0114(8)
C33 0.0227(10) 0.0271(10) 0.0200(9) -0.0055(8) 0.0063(7) -0.0114(8)
C34 0.0249(10) 0.0262(10) 0.0127(8) -0.0020(7) 0.0007(7) -0.0055(8)
C35 0.0210(10) 0.0365(11) 0.0174(9) -0.0042(8) -0.0037(7) -0.0075(8)
C36 0.0153(9) 0.0280(10) 0.0173(9) -0.0024(7) 0.0006(7) -0.0069(7)
C41 0.0153(8) 0.0150(8) 0.0123(7) -0.0006(6) -0.0010(6) -0.0068(7)
C42 0.0214(9) 0.0170(8) 0.0205(9) -0.0061(7) 0.0041(7) -0.0094(7)
C43 0.0226(10) 0.0240(10) 0.0247(9) -0.0085(8) 0.0102(8) -0.0106(8)
C44 0.0238(10) 0.0234(9) 0.0193(9) -0.0014(7) 0.0023(7) -0.0148(8)
C45 0.0251(10) 0.0170(9) 0.0218(9) -0.0032(7) -0.0028(7) -0.0113(7)
C46 0.0177(9) 0.0165(8) 0.0176(8) -0.0042(7) 0.0003(7) -0.0043(7)

loop_
_atom_type_symbol
_atom_type_description
_atom_type_scat_dispersion_real
_atom_type_scat_dispersion_imag
_atom_type_scat_source
C C 0.0033 0.0016 'International Tables Vol C Tables 4.2.6.8 and 6.1.1.4'
H H 0.0000 0.0000 'International Tables Vol C Tables 4.2.6.8 and 6.1.1.4'
O O 0.0106 0.0060 'International Tables Vol C Tables 4.2.6.8 and 6.1.1.4'
P P 0.1023 0.0942 'International Tables Vol C Tables 4.2.6.8 and 6.1.1.4'
Cl Cl 0.1484 0.1585 'International Tables Vol C Tables 4.2.6.8 and 6.1.1.4'
Ru Ru -1.2594 0.8363 'International Tables Vol C Tables 4.2.6.8 and 6.1.1.4'

loop_
_geom_angle_atom_site_label_1
_geom_angle_atom_site_label_2
_geom_angle_atom_site_label_3
_geom_angle
_geom_angle_publ_flag
C13 Ru C3 90.83(7) n
C13 Ru C2 113.27(7) n
C3 Ru C2 38.11(6) n
C13 Ru C4 106.03(7) n
C3 Ru C4 37.88(6) n
C2 Ru C4 62.94(6) n
C13 Ru C1 150.17(7) n
C3 Ru C1 62.28(6) n
C2 Ru C1 37.24(6) n
C4 Ru C1 61.26(6) n
C13 Ru C5 142.90(7) n
C3 Ru C5 62.19(6) n
C2 Ru C5 61.36(6) n
C4 Ru C5 37.16(6) n
C1 Ru C5 35.29(6) n
C13 Ru P 93.36(5) n
C3 Ru P 137.02(5) n
C2 Ru P 102.79(4) n
C4 Ru P 159.21(5) n
C1 Ru P 98.09(4) n
C5 Ru P 123.72(4) n
C13 Ru Cl 94.28(5) n
C3 Ru Cl 133.61(5) n
C2 Ru Cl 149.07(5) n
C4 Ru Cl 97.10(4) n
C1 Ru Cl 113.35(4) n
C5 Ru Cl 88.29(4) n
P Ru Cl 88.701(15) n
C31 P C41 105.60(8) n
C31 P C21 104.93(8) n
C41 P C21 102.05(8) n
C31 P Ru 108.43(6) n
C41 P Ru 118.06(6) n
C21 P Ru 116.54(6) n
C7 O2 C8 113.62(15) n
C9 O4 C10 114.62(15) n
C11 O6 C12 114.07(15) n
C5 C1 C2 108.88(15) n
C5 C1 Ru 73.02(10) n
C2 C1 Ru 68.09(9) n
C5 C1 H1 125.6 n
C2 C1 H1 125.6 n
Ru C1 H1 124.9 n
C3 C2 C1 107.50(15) n
C3 C2 C11 129.31(16) n
C1 C2 C11 122.65(15) n
C3 C2 Ru 69.96(9) n
C1 C2 Ru 74.67(10) n
C11 C2 Ru 127.52(12) n
C4 C3 C2 107.77(15) n
C4 C3 Ru 72.63(9) n
C2 C3 Ru 71.93(9) n
C4 C3 H3 126.1 n
C2 C3 H3 126.1 n
Ru C3 H3 121.1 n
C3 C4 C5 107.69(15) n
C3 C4 C9 127.06(16) n
C5 C4 C9 125.12(15) n
C3 C4 Ru 69.49(9) n
C5 C4 Ru 74.77(9) n
C9 C4 Ru 118.15(12) n
C1 C5 C4 108.12(15) n
C1 C5 C6 124.96(15) n
C4 C5 C6 126.88(15) n
C1 C5 Ru 71.68(10) n
C4 C5 Ru 68.07(9) n
C6 C5 Ru 127.53(12) n
C5 C6 C7 108.98(14) n
C5 C6 H6A 109.9 n
C7 C6 H6A 109.9 n
C5 C6 H6B 109.9 n
C7 C6 H6B 109.9 n
H6A C6 H6B 108.3 n
O1 C7 O2 123.68(17) n
O1 C7 C6 125.77(16) n
O2 C7 C6 110.55(16) n
O2 C8 H8A 109.5 n
O2 C8 H8B 109.5 n
H8A C8 H8B 109.5 n
O2 C8 H8C 109.5 n
H8A C8 H8C 109.5 n
H8B C8 H8C 109.5 n
O3 C9 O4 124.38(16) n
O3 C9 C4 124.59(16) n
O4 C9 C4 111.02(15) n
O4 C10 H10A 109.5 n
O4 C10 H10B 109.5 n
H10A C10 H10B 109.5 n
O4 C10 H10C 109.5 n
H10A C10 H10C 109.5 n
H10B C10 H10C 109.5 n
O5 C11 O6 124.42(16) n
O5 C11 C2 123.42(16) n
O6 C11 C2 112.15(15) n
O6 C12 H12A 109.5 n
O6 C12 H12B 109.5 n
H12A C12 H12B 109.5 n
O6 C12 H12C 109.5 n
H12A C12 H12C 109.5 n
H12B C12 H12C 109.5 n
O7 C13 Ru 173.20(15) n
C22 C21 C26 119.08(16) n
C22 C21 P 122.36(13) n
C26 C21 P 118.53(13) n
C21 C22 C23 120.09(17) n
C21 C22 H22 120.0 n
C23 C22 H22 120.0 n
C24 C23 C22 120.44(17) n
C24 C23 H23 119.8 n
C22 C23 H23 119.8 n
C23 C24 C25 119.87(17) n
C23 C24 H24 120.1 n
C25 C24 H24 120.1 n
C26 C25 C24 119.94(18) n
C26 C25 H25 120.0 n
C24 C25 H25 120.0 n
C25 C26 C21 120.57(17) n
C25 C26 H26 119.7 n
C21 C26 H26 119.7 n
C36 C31 C32 119.36(16) n
C36 C31 P 123.22(13) n
C32 C31 P 117.18(13) n
C33 C32 C31 120.22(17) n
C33 C32 H32 119.9 n
C31 C32 H32 119.9 n
C32 C33 C34 120.09(17) n
C32 C33 H33 120.0 n
C34 C33 H33 120.0 n
C35 C34 C33 119.86(17) n
C35 C34 H34 120.1 n
C33 C34 H34 120.1 n
C34 C35 C36 120.39(17) n
C34 C35 H35 119.8 n
C36 C35 H35 119.8 n
C35 C36 C31 120.08(17) n
C35 C36 H36 120.0 n
C31 C36 H36 120.0 n
C42 C41 C46 118.95(16) n
C42 C41 P 120.62(13) n
C46 C41 P 120.40(13) n
C43 C42 C41 120.54(16) n
C43 C42 H42 119.7 n
C41 C42 H42 119.7 n
C44 C43 C42 120.23(17) n
C44 C43 H43 119.9 n
C42 C43 H43 119.9 n
C43 C44 C45 119.53(17) n
C43 C44 H44 120.2 n
C45 C44 H44 120.2 n
C46 C45 C44 120.68(16) n
C46 C45 H45 119.7 n
C44 C45 H45 119.7 n
C45 C46 C41 120.05(16) n
C45 C46 H46 120.0 n
C41 C46 H46 120.0 n

loop_
_geom_bond_atom_site_label_1
_geom_bond_atom_site_label_2
_geom_bond_distance
_geom_bond_publ_flag
Ru C13 1.8729(18) y
Ru C3 2.1808(17) y
Ru C2 2.2069(17) y
Ru C4 2.2222(16) y
Ru C1 2.2942(17) y
Ru C5 2.3113(16) y
Ru P 2.3260(4) y
Ru Cl 2.3914(4) y
P C31 1.8234(17) n
P C41 1.8262(17) n
P C21 1.8313(18) n
O1 C7 1.193(2) n
O2 C7 1.337(2) n
O2 C8 1.453(2) n
O3 C9 1.203(2) n
O4 C9 1.339(2) n
O4 C10 1.446(2) n
O5 C11 1.206(2) n
O6 C11 1.342(2) n
O6 C12 1.459(2) n
O7 C13 1.125(2) n
C1 C5 1.396(2) y
C1 C2 1.440(2) y
C1 H1 0.9300 n
C2 C3 1.433(2) y
C2 C11 1.476(2) n
C3 C4 1.430(2) y
C3 H3 0.9300 n
C4 C5 1.447(2) y
C4 C9 1.478(2) n
C5 C6 1.499(2) n
C6 C7 1.528(3) n
C6 H6A 0.9700 n
C6 H6B 0.9700 n
C8 H8A 0.9600 n
C8 H8B 0.9600 n
C8 H8C 0.9600 n
C10 H10A 0.9600 n
C10 H10B 0.9600 n
C10 H10C 0.9600 n
C12 H12A 0.9600 n
C12 H12B 0.9600 n
C12 H12C 0.9600 n
C21 C22 1.389(2) n
C21 C26 1.397(2) n
C22 C23 1.395(3) n
C22 H22 0.9300 n
C23 C24 1.378(3) n
C23 H23 0.9300 n
C24 C25 1.389(3) n
C24 H24 0.9300 n
C25 C26 1.386(3) n
C25 H25 0.9300 n
C26 H26 0.9300 n
C31 C36 1.390(2) n
C31 C32 1.399(2) n
C32 C33 1.386(3) n
C32 H32 0.9300 n
C33 C34 1.389(3) n
C33 H33 0.9300 n
C34 C35 1.384(3) n
C34 H34 0.9300 n
C35 C36 1.390(3) n
C35 H35 0.9300 n
C36 H36 0.9300 n
C41 C42 1.392(2) n
C41 C46 1.404(2) n
C42 C43 1.391(3) n
C42 H42 0.9300 n
C43 C44 1.383(3) n
C43 H43 0.9300 n
C44 C45 1.392(3) n
C44 H44 0.9300 n
C45 C46 1.382(3) n
C45 H45 0.9300 n
C46 H46 0.9300 n
